data_1521365
loop_
_publ_author_name
'Kandyel, E.'
'Adachi, S.'
'Tajima, S.'

_publ_section_title
;
 Synthesis, structure and superconductivity of (La1.5 Pb0.5-x Srx) Cu Oz
;
_journal_name_full 'Journal of Superconductivity'
_journal_page_first 121
_journal_page_last 128
_journal_volume 13
_journal_year 2000
_chemical_formula_sum 'Cu La1.58 O4 Pb0.27 Sr0.15'
_chemical_name_systematic '(La1.58 Pb0.27 Sr0.15) Cu O4'
_space_group_IT_number 139
_symmetry_space_group_name_Hall '-I 4 2'
_symmetry_space_group_name_H-M 'I 4/m m m'
_cell_angle_alpha 90
_cell_angle_beta 90
_cell_angle_gamma 90
_cell_formula_units_Z 2
_cell_length_a 3.7802
_cell_length_b 3.7802
_cell_length_c 13.212
_cell_volume 188.798
_citation_journal_id_ASTM JOUSEH
_cod_data_source_file Kandyel_JOUSEH_2000_1595.cif
_cod_data_source_block Cu1La1.58O4Pb0.27Sr0.15
_cod_original_cell_volume 188.7983
_cod_original_formula_sum 'Cu1 La1.58 O4 Pb0.27 Sr0.15'
_cod_database_code 1521365

loop_
_symmetry_equiv_pos_as_xyz
x,y,z
-y,x,z
-x,-y,z
y,-x,z
x,-y,-z
y,x,-z
-x,y,-z
-y,-x,-z
-x,-y,-z
y,-x,-z
x,y,-z
-y,x,-z
-x,y,z
-y,-x,z
x,-y,z
y,x,z
x+1/2,y+1/2,z+1/2
-y+1/2,x+1/2,z+1/2
-x+1/2,-y+1/2,z+1/2
y+1/2,-x+1/2,z+1/2
x+1/2,-y+1/2,-z+1/2
y+1/2,x+1/2,-z+1/2
-x+1/2,y+1/2,-z+1/2
-y+1/2,-x+1/2,-z+1/2
-x+1/2,-y+1/2,-z+1/2
y+1/2,-x+1/2,-z+1/2
x+1/2,y+1/2,-z+1/2
-y+1/2,x+1/2,-z+1/2
-x+1/2,y+1/2,z+1/2
-y+1/2,-x+1/2,z+1/2
x+1/2,-y+1/2,z+1/2
y+1/2,x+1/2,z+1/2

loop_
_atom_site_label
_atom_site_type_symbol
_atom_site_fract_x
_atom_site_fract_y
_atom_site_fract_z
_atom_site_occupancy
_atom_site_U_iso_or_equiv
Sr1 Sr+2 0 0 0.3617 0.075 0.0
La1 La+3 0 0 0.3617 0.79 0.0
Pb1 Pb+2 0 0 0.3617 0.135 0.0
O1 O-2 0 0.5 0 1 0.0
O2 O-2 0 0 0.1828 1 0.0
Cu1 Cu+2 0 0 0 1 0.0
